data_7122557
loop_
_publ_author_name
'Diaz-Rodriguez, Roberto M'
'Robertson, Katherine N.'
'Thompson, Alison'

_publ_section_title
;
 Synthesis and reactivity of aza-dipyrrin alkali metal salts.
;
_journal_issue 93
_journal_name_full 'Chemical communications (Cambridge, England)'
_journal_page_first 13139
_journal_page_last 13142
_journal_paper_doi 10.1039/c8cc07101b
_journal_volume 54
_journal_year 2018
_chemical_formula_moiety 'C56 H36 N6 Zn'
_chemical_formula_sum 'C56 H36 N6 Zn'
_chemical_formula_weight 858.28
_space_group_crystal_system monoclinic
_space_group_IT_number 15
_space_group_name_Hall '-C 2yc'
_space_group_name_H-M_alt 'C 1 2/c 1'
_symmetry_space_group_name_Hall '-C 2yc'
_symmetry_space_group_name_H-M 'C 1 2/c 1'
_atom_sites_solution_hydrogens geom
_audit_creation_method SHELXL-2018/1
_audit_update_record
;
2018-08-22 deposited with the CCDC.
2018-10-26 downloaded from the CCDC.
;
_cell_angle_alpha 90
_cell_angle_beta 108.675(2)
_cell_angle_gamma 90
_cell_formula_units_Z 4
_cell_length_a 23.287(4)
_cell_length_b 11.257(2)
_cell_length_c 16.403(3)
_cell_measurement_reflns_used 2423
_cell_measurement_temperature 125(2)
_cell_measurement_theta_max 21.78
_cell_measurement_theta_min 2.25
_cell_volume 4073.5(13)
_computing_cell_refinement 'Bruker SAINT'
_computing_data_collection 'Bruker APEX2'
_computing_data_reduction 'Bruker SAINT'
_computing_structure_refinement 'SHELXL-2018/1 (Sheldrick, 2018)'
_computing_structure_solution 'SHELXT-2014 (Sheldrick, 2014)'
_diffrn_ambient_temperature 125(2)
_diffrn_measured_fraction_theta_full 1.000
_diffrn_measured_fraction_theta_max 1.000
_diffrn_measurement_device_type 'Bruker APEX-II CCD'
_diffrn_measurement_method '\f and \w scans'
_diffrn_radiation_monochromator graphite
_diffrn_radiation_source 'sealed tube'
_diffrn_radiation_type MoK\a
_diffrn_radiation_wavelength 0.71073
_diffrn_reflns_av_R_equivalents 0.1533
_diffrn_reflns_av_unetI/netI 0.1074
_diffrn_reflns_Laue_measured_fraction_full 1.000
_diffrn_reflns_Laue_measured_fraction_max 1.000
_diffrn_reflns_limit_h_max 26
_diffrn_reflns_limit_h_min -26
_diffrn_reflns_limit_k_max 13
_diffrn_reflns_limit_k_min -13
_diffrn_reflns_limit_l_max 19
_diffrn_reflns_limit_l_min -19
_diffrn_reflns_number 18276
_diffrn_reflns_point_group_measured_fraction_full 1.000
_diffrn_reflns_point_group_measured_fraction_max 1.000
_diffrn_reflns_theta_full 24.401
_diffrn_reflns_theta_max 24.401
_diffrn_reflns_theta_min 1.846
_exptl_absorpt_coefficient_mu 0.652
_exptl_absorpt_correction_T_max 0.7451
_exptl_absorpt_correction_T_min 0.6305
_exptl_absorpt_correction_type multi-scan
_exptl_absorpt_process_details 'SADABS; Bruker 2009'
_exptl_crystal_colour 'dark green'
_exptl_crystal_density_diffrn 1.400
_exptl_crystal_description 'long thin needle'
_exptl_crystal_F_000 1776
_exptl_crystal_size_max 0.575
_exptl_crystal_size_mid 0.050
_exptl_crystal_size_min 0.020
_refine_diff_density_max 0.330
_refine_diff_density_min -0.552
_refine_diff_density_rms 0.077
_refine_ls_extinction_method none
_refine_ls_goodness_of_fit_ref 1.000
_refine_ls_hydrogen_treatment constr
_refine_ls_matrix_type full
_refine_ls_number_parameters 286
_refine_ls_number_reflns 3343
_refine_ls_number_restraints 0
_refine_ls_restrained_S_all 1.000
_refine_ls_R_factor_all 0.1263
_refine_ls_R_factor_gt 0.0558
_refine_ls_shift/su_max 0.000
_refine_ls_shift/su_mean 0.000
_refine_ls_structure_factor_coef Fsqd
_refine_ls_weighting_details 'w=1/[\s^2^(Fo^2^)+(0.0348P)^2^+6.1937P] where P=(Fo^2^+2Fc^2^)/3'
_refine_ls_weighting_scheme calc
_refine_ls_wR_factor_gt 0.0958
_refine_ls_wR_factor_ref 0.1172
_reflns_Friedel_coverage 0.000
_reflns_number_gt 1917
_reflns_number_total 3343
_reflns_threshold_expression 'I > 2\s(I)'
_cod_data_source_file c8cc07101b2.cif
_cod_data_source_block RD010_6
_cod_depositor_comments 'Adding full bibliography for 7122556--7122558.cif.'
_cod_original_cell_volume 4073.3(12)
_cod_database_code 7122557
_shelx_shelxl_version_number 2018/1
_shelx_space_group_comment
;
The symmetry employed for this shelxl refinement is uniquely defined
by the following loop, which should always be used as a source of
symmetry information in preference to the above space-group names.
They are only intended as comments.
;
_shelx_estimated_absorpt_t_min 0.705
_shelx_estimated_absorpt_t_max 0.987

loop_
_space_group_symop_operation_xyz
'x, y, z'
'-x, y, -z+1/2'
'x+1/2, y+1/2, z'
'-x+1/2, y+1/2, -z+1/2'
'-x, -y, -z'
'x, -y, z-1/2'
'-x+1/2, -y+1/2, -z'
'x+1/2, -y+1/2, z-1/2'

loop_
_atom_site_label
_atom_site_type_symbol
_atom_site_fract_x
_atom_site_fract_y
_atom_site_fract_z
_atom_site_U_iso_or_equiv
_atom_site_adp_type
_atom_site_occupancy
_atom_site_site_symmetry_order
_atom_site_calc_flag
_atom_site_refinement_flags_posn
_atom_site_refinement_flags_adp
_atom_site_refinement_flags_occupancy
Zn1 Zn 0.000000 0.56274(8) 0.250000 0.0258(3) Uani 1 2 d S T P
N1 N 0.06583(16) 0.6831(3) 0.2933(2) 0.0257(10) Uani 1 1 d . . .
N2 N 0.000000 0.8571(5) 0.250000 0.0289(14) Uani 1 2 d S T P
N3 N 0.02794(15) 0.4418(4) 0.1818(2) 0.0257(9) Uani 1 1 d . . .
N4 N 0.000000 0.2676(5) 0.250000 0.0343(16) Uani 1 2 d S T P
C1 C 0.0525(2) 0.8059(4) 0.2901(3) 0.0286(12) Uani 1 1 d . . .
C2 C 0.1076(2) 0.8709(4) 0.3307(3) 0.0277(12) Uani 1 1 d . . .
C3 C 0.1198(2) 0.9903(4) 0.3543(3) 0.0306(13) Uani 1 1 d . . .
H3 H 0.088773 1.048869 0.338623 0.037 Uiso 1 1 calc R U .
C4 C 0.1784(2) 1.0189(5) 0.4011(3) 0.0345(13) Uani 1 1 d . . .
H4 H 0.187402 1.098985 0.419000 0.041 Uiso 1 1 calc R U .
C5 C 0.2246(2) 0.9375(5) 0.4232(3) 0.0340(12) Uani 1 1 d . . .
H5 H 0.264522 0.962427 0.454820 0.041 Uiso 1 1 calc R U .
C6 C 0.2138(2) 0.8189(4) 0.3998(3) 0.0309(12) Uani 1 1 d . . .
H6 H 0.245721 0.762218 0.414798 0.037 Uiso 1 1 calc R U .
C7 C 0.1547(2) 0.7859(4) 0.3538(3) 0.0274(12) Uani 1 1 d . . .
C8 C 0.1268(2) 0.6723(4) 0.3287(3) 0.0271(12) Uani 1 1 d . . .
C9 C 0.15700(19) 0.5558(5) 0.3345(3) 0.0289(11) Uani 1 1 d . . .
C10 C 0.2097(2) 0.5468(5) 0.3118(3) 0.0361(13) Uani 1 1 d . . .
H10 H 0.227948 0.616407 0.298432 0.043 Uiso 1 1 calc R U .
C11 C 0.2354(2) 0.4370(6) 0.3086(3) 0.0489(14) Uani 1 1 d . . .
H11 H 0.271169 0.430904 0.292871 0.059 Uiso 1 1 calc R U .
C12 C 0.2088(3) 0.3360(5) 0.3284(4) 0.0515(16) Uani 1 1 d . . .
H12 H 0.225962 0.260277 0.325296 0.062 Uiso 1 1 calc R U .
C13 C 0.1581(2) 0.3444(5) 0.3524(3) 0.0428(15) Uani 1 1 d . . .
H13 H 0.140287 0.274548 0.366349 0.051 Uiso 1 1 calc R U .
C14 C 0.1324(2) 0.4538(5) 0.3567(3) 0.0358(13) Uani 1 1 d . . .
H14 H 0.097652 0.458994 0.374897 0.043 Uiso 1 1 calc R U .
C15 C 0.0263(2) 0.3203(4) 0.1999(3) 0.0272(12) Uani 1 1 d . . .
C16 C 0.0605(2) 0.2566(5) 0.1560(3) 0.0324(13) Uani 1 1 d . . .
C17 C 0.0723(2) 0.1347(5) 0.1515(3) 0.0398(14) Uani 1 1 d . . .
H17 H 0.055550 0.077635 0.180196 0.048 Uiso 1 1 calc R U .
C18 C 0.1086(2) 0.1010(5) 0.1046(3) 0.0439(15) Uani 1 1 d . . .
H18 H 0.118681 0.019467 0.103132 0.053 Uiso 1 1 calc R U .
C19 C 0.1310(2) 0.1821(5) 0.0592(3) 0.0469(16) Uani 1 1 d . . .
H19 H 0.154559 0.154601 0.025229 0.056 Uiso 1 1 calc R U .
C20 C 0.1198(2) 0.3030(5) 0.0623(3) 0.0389(14) Uani 1 1 d . . .
H20 H 0.135328 0.358525 0.031022 0.047 Uiso 1 1 calc R U .
C21 C 0.0849(2) 0.3403(5) 0.1129(3) 0.0315(13) Uani 1 1 d . . .
C22 C 0.06314(19) 0.4550(4) 0.1304(3) 0.0283(12) Uani 1 1 d . . .
C23 C 0.0741(2) 0.5701(5) 0.0980(3) 0.0299(12) Uani 1 1 d . . .
C24 C 0.1304(2) 0.5957(5) 0.0883(3) 0.0381(14) Uani 1 1 d . . .
H24 H 0.161678 0.537721 0.104318 0.046 Uiso 1 1 calc R U .
C25 C 0.1413(3) 0.7020(6) 0.0564(3) 0.0480(16) Uani 1 1 d . . .
H25 H 0.179846 0.717871 0.050556 0.058 Uiso 1 1 calc R U .
C26 C 0.0957(3) 0.7873(5) 0.0324(3) 0.0525(17) Uani 1 1 d . . .
H26 H 0.102362 0.860131 0.007473 0.063 Uiso 1 1 calc R U .
C27 C 0.0409(3) 0.7657(5) 0.0449(3) 0.0470(15) Uani 1 1 d . . .
H27 H 0.010480 0.825335 0.031374 0.056 Uiso 1 1 calc R U .
C28 C 0.0300(2) 0.6571(5) 0.0772(3) 0.0358(13) Uani 1 1 d . . .
H28 H -0.008096 0.642602 0.085094 0.043 Uiso 1 1 calc R U .

loop_
_atom_site_aniso_label
_atom_site_aniso_U_11
_atom_site_aniso_U_22
_atom_site_aniso_U_33
_atom_site_aniso_U_23
_atom_site_aniso_U_13
_atom_site_aniso_U_12
Zn1 0.0230(5) 0.0321(5) 0.0253(5) 0.000 0.0122(4) 0.000
N1 0.025(2) 0.029(2) 0.023(2) -0.0006(18) 0.0080(19) 0.0004(19)
N2 0.019(3) 0.040(4) 0.025(3) 0.000 0.005(3) 0.000
N3 0.024(2) 0.033(2) 0.022(2) 0.001(2) 0.0106(17) 0.002(2)
N4 0.044(4) 0.030(4) 0.031(4) 0.000 0.016(3) 0.000
C1 0.026(3) 0.033(3) 0.028(3) 0.003(2) 0.011(2) 0.004(3)
C2 0.020(3) 0.034(3) 0.027(3) 0.006(2) 0.004(2) 0.001(2)
C3 0.031(3) 0.026(3) 0.037(3) 0.003(2) 0.012(3) 0.000(2)
C4 0.029(3) 0.035(3) 0.037(3) 0.005(2) 0.007(3) -0.009(3)
C5 0.016(3) 0.046(3) 0.037(3) 0.010(3) 0.003(2) -0.005(3)
C6 0.024(3) 0.038(3) 0.034(3) 0.002(3) 0.014(2) 0.000(3)
C7 0.028(3) 0.029(3) 0.028(3) -0.001(2) 0.012(2) -0.006(3)
C8 0.024(3) 0.040(3) 0.019(3) 0.001(2) 0.008(2) -0.003(3)
C9 0.020(3) 0.035(3) 0.028(3) 0.001(3) 0.003(2) 0.004(3)
C10 0.027(3) 0.043(4) 0.037(3) -0.001(3) 0.009(2) 0.005(3)
C11 0.030(3) 0.065(4) 0.052(4) -0.006(4) 0.013(3) 0.012(4)
C12 0.044(4) 0.045(4) 0.061(4) -0.003(3) 0.012(3) 0.011(3)
C13 0.035(3) 0.042(4) 0.044(4) 0.008(3) 0.003(3) 0.011(3)
C14 0.031(3) 0.045(4) 0.032(3) 0.004(3) 0.010(2) 0.007(3)
C15 0.029(3) 0.027(3) 0.033(3) -0.001(2) 0.020(3) -0.002(2)
C16 0.028(3) 0.039(4) 0.026(3) -0.004(2) 0.002(2) 0.006(3)
C17 0.051(4) 0.040(4) 0.028(3) -0.001(2) 0.012(3) 0.008(3)
C18 0.050(4) 0.044(4) 0.039(3) -0.004(3) 0.016(3) 0.014(3)
C19 0.040(4) 0.062(4) 0.042(4) -0.014(3) 0.016(3) 0.010(3)
C20 0.030(3) 0.055(4) 0.034(3) -0.007(3) 0.013(3) -0.001(3)
C21 0.027(3) 0.043(4) 0.024(3) -0.007(3) 0.008(2) 0.003(3)
C22 0.020(3) 0.042(4) 0.021(3) -0.001(2) 0.004(2) -0.003(2)
C23 0.029(3) 0.038(3) 0.025(3) -0.001(3) 0.010(2) 0.000(3)
C24 0.034(3) 0.048(4) 0.034(3) 0.000(3) 0.014(3) -0.008(3)
C25 0.048(4) 0.062(4) 0.038(4) -0.006(3) 0.018(3) -0.022(4)
C26 0.070(5) 0.053(4) 0.036(4) 0.002(3) 0.018(3) -0.020(4)
C27 0.055(4) 0.049(4) 0.038(4) 0.007(3) 0.015(3) 0.002(3)
C28 0.039(3) 0.050(4) 0.021(3) 0.007(3) 0.013(3) 0.000(3)

loop_
_atom_type_symbol
_atom_type_description
_atom_type_scat_dispersion_real
_atom_type_scat_dispersion_imag
_atom_type_scat_source
C C 0.0033 0.0016 'International Tables Vol C Tables 4.2.6.8 and 6.1.1.4'
H H 0.0000 0.0000 'International Tables Vol C Tables 4.2.6.8 and 6.1.1.4'
N N 0.0061 0.0033 'International Tables Vol C Tables 4.2.6.8 and 6.1.1.4'
Zn Zn 0.2839 1.4301 'International Tables Vol C Tables 4.2.6.8 and 6.1.1.4'

loop_
_geom_angle_atom_site_label_1
_geom_angle_atom_site_label_2
_geom_angle_atom_site_label_3
_geom_angle
_geom_angle_site_symmetry_1
_geom_angle_site_symmetry_3
N3 Zn1 N3 94.1(2) . 2
N3 Zn1 N1 108.11(14) . .
N3 Zn1 N1 127.81(14) 2 .
N3 Zn1 N1 127.81(14) . 2
N3 Zn1 N1 108.11(14) 2 2
N1 Zn1 N1 94.6(2) . 2
C8 N1 C1 107.0(4) . .
C8 N1 Zn1 132.0(3) . .
C1 N1 Zn1 121.0(3) . .
C1 N2 C1 128.2(6) . 2
C22 N3 C15 107.5(4) . .
C22 N3 Zn1 129.9(3) . .
C15 N3 Zn1 120.6(3) . .
C15 N4 C15 126.3(6) . 2
N2 C1 N1 127.1(5) . .
N2 C1 C2 123.6(5) . .
N1 C1 C2 109.1(4) . .
C3 C2 C7 120.2(5) . .
C3 C2 C1 133.3(5) . .
C7 C2 C1 106.3(4) . .
C4 C3 C2 117.1(5) . .
C4 C3 H3 121.4 . .
C2 C3 H3 121.4 . .
C5 C4 C3 123.1(5) . .
C5 C4 H4 118.4 . .
C3 C4 H4 118.4 . .
C4 C5 C6 120.8(5) . .
C4 C5 H5 119.6 . .
C6 C5 H5 119.6 . .
C5 C6 C7 117.8(4) . .
C5 C6 H6 121.1 . .
C7 C6 H6 121.1 . .
C6 C7 C2 120.9(5) . .
C6 C7 C8 132.2(5) . .
C2 C7 C8 106.6(4) . .
N1 C8 C7 110.9(4) . .
N1 C8 C9 121.3(4) . .
C7 C8 C9 127.7(4) . .
C14 C9 C10 118.9(5) . .
C14 C9 C8 121.7(4) . .
C10 C9 C8 119.2(5) . .
C11 C10 C9 120.3(5) . .
C11 C10 H10 119.9 . .
C9 C10 H10 119.9 . .
C10 C11 C12 119.6(5) . .
C10 C11 H11 120.2 . .
C12 C11 H11 120.2 . .
C13 C12 C11 120.4(5) . .
C13 C12 H12 119.8 . .
C11 C12 H12 119.8 . .
C12 C13 C14 120.4(5) . .
C12 C13 H13 119.8 . .
C14 C13 H13 119.8 . .
C13 C14 C9 120.3(5) . .
C13 C14 H14 119.8 . .
C9 C14 H14 119.8 . .
N4 C15 N3 128.5(4) . .
N4 C15 C16 122.5(5) . .
N3 C15 C16 109.0(4) . .
C21 C16 C17 120.9(5) . .
C21 C16 C15 107.4(4) . .
C17 C16 C15 131.7(5) . .
C18 C17 C16 117.7(5) . .
C18 C17 H17 121.1 . .
C16 C17 H17 121.1 . .
C17 C18 C19 122.0(5) . .
C17 C18 H18 119.0 . .
C19 C18 H18 119.0 . .
C18 C19 C20 121.3(5) . .
C18 C19 H19 119.4 . .
C20 C19 H19 119.4 . .
C19 C20 C21 117.8(5) . .
C19 C20 H20 121.1 . .
C21 C20 H20 121.1 . .
C20 C21 C16 120.2(5) . .
C20 C21 C22 133.8(5) . .
C16 C21 C22 105.9(4) . .
N3 C22 C21 110.1(4) . .
N3 C22 C23 122.4(4) . .
C21 C22 C23 127.4(4) . .
C28 C23 C24 118.4(5) . .
C28 C23 C22 121.2(4) . .
C24 C23 C22 120.4(5) . .
C25 C24 C23 121.4(5) . .
C25 C24 H24 119.3 . .
C23 C24 H24 119.3 . .
C24 C25 C26 119.8(5) . .
C24 C25 H25 120.1 . .
C26 C25 H25 120.1 . .
C27 C26 C25 119.6(5) . .
C27 C26 H26 120.2 . .
C25 C26 H26 120.2 . .
C26 C27 C28 120.4(5) . .
C26 C27 H27 119.8 . .
C28 C27 H27 119.8 . .
C23 C28 C27 120.4(5) . .
C23 C28 H28 119.8 . .
C27 C28 H28 119.8 . .

loop_
_geom_bond_atom_site_label_1
_geom_bond_atom_site_label_2
_geom_bond_distance
_geom_bond_site_symmetry_2
Zn1 N3 1.998(4) .
Zn1 N3 1.998(4) 2
Zn1 N1 1.999(4) .
Zn1 N1 1.999(4) 2
N1 C8 1.357(5) .
N1 C1 1.414(6) .
N2 C1 1.321(5) .
N2 C1 1.321(5) 2
N3 C22 1.359(5) .
N3 C15 1.403(6) .
N4 C15 1.313(5) .
N4 C15 1.313(5) 2
C1 C2 1.441(6) .
C2 C3 1.403(6) .
C2 C7 1.413(6) .
C3 C4 1.374(6) .
C3 H3 0.9500 .
C4 C5 1.371(6) .
C4 H4 0.9500 .
C5 C6 1.389(7) .
C5 H5 0.9500 .
C6 C7 1.393(6) .
C6 H6 0.9500 .
C7 C8 1.433(6) .
C8 C9 1.476(6) .
C9 C14 1.383(6) .
C9 C10 1.396(6) .
C10 C11 1.382(7) .
C10 H10 0.9500 .
C11 C12 1.382(7) .
C11 H11 0.9500 .
C12 C13 1.362(7) .
C12 H12 0.9500 .
C13 C14 1.380(7) .
C13 H13 0.9500 .
C14 H14 0.9500 .
C15 C16 1.427(6) .
C16 C21 1.402(7) .
C16 C17 1.406(7) .
C17 C18 1.367(6) .
C17 H17 0.9500 .
C18 C19 1.381(7) .
C18 H18 0.9500 .
C19 C20 1.390(7) .
C19 H19 0.9500 .
C20 C21 1.399(6) .
C20 H20 0.9500 .
C21 C22 1.449(6) .
C22 C23 1.454(7) .
C23 C28 1.382(6) .
C23 C24 1.400(6) .
C24 C25 1.362(7) .
C24 H24 0.9500 .
C25 C26 1.391(8) .
C25 H25 0.9500 .
C26 C27 1.378(7) .
C26 H26 0.9500 .
C27 C28 1.387(7) .
C27 H27 0.9500 .
C28 H28 0.9500 .

loop_
_geom_torsion_atom_site_label_1
_geom_torsion_atom_site_label_2
_geom_torsion_atom_site_label_3
_geom_torsion_atom_site_label_4
_geom_torsion
_geom_torsion_site_symmetry_1
C1 N2 C1 N1 5.7(3) 2
C1 N2 C1 C2 178.9(5) 2
C8 N1 C1 N2 170.0(4) .
Zn1 N1 C1 N2 -9.9(6) .
C8 N1 C1 C2 -4.0(5) .
Zn1 N1 C1 C2 176.1(3) .
N2 C1 C2 C3 14.4(8) .
N1 C1 C2 C3 -171.3(5) .
N2 C1 C2 C7 -170.9(4) .
N1 C1 C2 C7 3.4(5) .
C7 C2 C3 C4 -1.0(7) .
C1 C2 C3 C4 173.1(5) .
C2 C3 C4 C5 1.6(7) .
C3 C4 C5 C6 -1.0(7) .
C4 C5 C6 C7 -0.3(7) .
C5 C6 C7 C2 0.9(7) .
C5 C6 C7 C8 -171.8(5) .
C3 C2 C7 C6 -0.2(7) .
C1 C2 C7 C6 -175.8(4) .
C3 C2 C7 C8 174.1(4) .
C1 C2 C7 C8 -1.4(5) .
C1 N1 C8 C7 3.1(5) .
Zn1 N1 C8 C7 -177.0(3) .
C1 N1 C8 C9 -174.5(4) .
Zn1 N1 C8 C9 5.4(6) .
C6 C7 C8 N1 172.4(5) .
C2 C7 C8 N1 -1.1(5) .
C6 C7 C8 C9 -10.2(8) .
C2 C7 C8 C9 176.3(4) .
N1 C8 C9 C14 -40.7(6) .
C7 C8 C9 C14 142.1(5) .
N1 C8 C9 C10 135.1(5) .
C7 C8 C9 C10 -42.1(7) .
C14 C9 C10 C11 2.3(7) .
C8 C9 C10 C11 -173.6(4) .
C9 C10 C11 C12 -0.3(7) .
C10 C11 C12 C13 -1.1(8) .
C11 C12 C13 C14 0.5(8) .
C12 C13 C14 C9 1.6(7) .
C10 C9 C14 C13 -2.9(7) .
C8 C9 C14 C13 172.9(4) .
C15 N4 C15 N3 -6.4(4) 2
C15 N4 C15 C16 171.8(5) 2
C22 N3 C15 N4 176.7(4) .
Zn1 N3 C15 N4 11.0(6) .
C22 N3 C15 C16 -1.6(5) .
Zn1 N3 C15 C16 -167.3(3) .
N4 C15 C16 C21 -176.5(4) .
N3 C15 C16 C21 1.9(5) .
N4 C15 C16 C17 2.6(8) .
N3 C15 C16 C17 -178.9(5) .
C21 C16 C17 C18 0.5(7) .
C15 C16 C17 C18 -178.5(5) .
C16 C17 C18 C19 -3.1(8) .
C17 C18 C19 C20 2.9(8) .
C18 C19 C20 C21 0.0(8) .
C19 C20 C21 C16 -2.4(7) .
C19 C20 C21 C22 -178.5(5) .
C17 C16 C21 C20 2.2(7) .
C15 C16 C21 C20 -178.5(4) .
C17 C16 C21 C22 179.3(4) .
C15 C16 C21 C22 -1.4(5) .
C15 N3 C22 C21 0.7(5) .
Zn1 N3 C22 C21 164.6(3) .
C15 N3 C22 C23 179.1(4) .
Zn1 N3 C22 C23 -16.9(6) .
C20 C21 C22 N3 177.0(5) .
C16 C21 C22 N3 0.5(5) .
C20 C21 C22 C23 -1.4(9) .
C16 C21 C22 C23 -177.9(4) .
N3 C22 C23 C28 -34.4(7) .
C21 C22 C23 C28 143.8(5) .
N3 C22 C23 C24 144.7(4) .
C21 C22 C23 C24 -37.1(7) .
C28 C23 C24 C25 -2.2(7) .
C22 C23 C24 C25 178.6(4) .
C23 C24 C25 C26 -0.3(8) .
C24 C25 C26 C27 3.1(8) .
C25 C26 C27 C28 -3.3(8) .
C24 C23 C28 C27 2.0(7) .
C22 C23 C28 C27 -178.8(4) .
C26 C27 C28 C23 0.7(8) .
